data_1564734
loop_
_publ_author_name
'Fischer, Malte'
'Manssen, Manfred'
'Schmidtmann, Marc M.S.'
'Kl\"uner, Thorsten T.K.'
'Beckhaus, Ruediger'

_publ_section_title
;
 &#x000D; Selective Propargylic C(sp&#x000D; &#x000D; 3&#x000D; &#x000D;
 )--H Activation of Methyl-Substituted Alkynes Versus [2+2] Cycloaddition
 at a Titanium Imido Template&#x000D;
;
_journal_name_full 'Chemical Science'
_journal_paper_doi 10.1039/D1SC04334J
_journal_year 2021
_chemical_formula_structural Ti(C15H19)2(C16H23N)
_chemical_formula_sum 'C46 H61 N Ti'
_chemical_formula_weight 675.85
_space_group_crystal_system monoclinic
_space_group_IT_number 14
_space_group_name_Hall '-P 2yn'
_space_group_name_H-M_alt 'P 1 21/n 1'
_atom_sites_solution_hydrogens difmap
_atom_sites_solution_primary direct
_atom_sites_solution_secondary difmap
_audit_creation_method SHELXL-2017/1
_audit_update_record
;
2021-03-15 deposited with the CCDC.	2021-09-28 downloaded from the CCDC.
;
_cell_angle_alpha 90
_cell_angle_beta 91.0155(16)
_cell_angle_gamma 90
_cell_formula_units_Z 4
_cell_length_a 14.6868(8)
_cell_length_b 11.3121(6)
_cell_length_c 22.0238(12)
_cell_measurement_reflns_used 9339
_cell_measurement_temperature 100(2)
_cell_measurement_theta_max 34.87
_cell_measurement_theta_min 2.44
_cell_volume 3658.4(3)
_computing_cell_refinement 'Bruker SAINT V8.37A'
_computing_data_collection 'Bruker APEX2'
_computing_data_reduction 'Bruker SAINT V8.37A'
_computing_structure_refinement 'SHELXL-2017/1 (Sheldrick, 2017)'
_computing_structure_solution 'SHELXS-2013/1 (Sheldrick, 2013)'
_diffrn_ambient_temperature 100(2)
_diffrn_measured_fraction_theta_full 1.000
_diffrn_measured_fraction_theta_max 1.000
_diffrn_measurement_device_type 'Bruker APEX-II CCD'
_diffrn_measurement_method '\f and \w scans'
_diffrn_radiation_type MoK\a
_diffrn_radiation_wavelength 0.71073
_diffrn_reflns_av_R_equivalents 0.0468
_diffrn_reflns_av_unetI/netI 0.0224
_diffrn_reflns_Laue_measured_fraction_full 1.000
_diffrn_reflns_Laue_measured_fraction_max 1.000
_diffrn_reflns_limit_h_max 23
_diffrn_reflns_limit_h_min -23
_diffrn_reflns_limit_k_max 18
_diffrn_reflns_limit_k_min -18
_diffrn_reflns_limit_l_max 34
_diffrn_reflns_limit_l_min -35
_diffrn_reflns_number 193658
_diffrn_reflns_point_group_measured_fraction_full 1.000
_diffrn_reflns_point_group_measured_fraction_max 1.000
_diffrn_reflns_theta_full 25.242
_diffrn_reflns_theta_max 34.971
_diffrn_reflns_theta_min 1.653
_diffrn_source 'sealed tube'
_exptl_absorpt_coefficient_mu 0.268
_exptl_absorpt_correction_T_max 1.0000
_exptl_absorpt_correction_T_min 0.9239
_exptl_absorpt_correction_type multi-scan
_exptl_absorpt_process_details 'SADABS-2016/2 (Sheldrick)'
_exptl_crystal_colour 'dark red'
_exptl_crystal_density_diffrn 1.227
_exptl_crystal_description block
_exptl_crystal_F_000 1464
_exptl_crystal_size_max 0.400
_exptl_crystal_size_mid 0.300
_exptl_crystal_size_min 0.200
_refine_diff_density_max 0.958
_refine_diff_density_min -0.403
_refine_diff_density_rms 0.066
_refine_ls_extinction_method none
_refine_ls_goodness_of_fit_ref 1.041
_refine_ls_hydrogen_treatment mixed
_refine_ls_matrix_type full
_refine_ls_number_parameters 450
_refine_ls_number_reflns 16067
_refine_ls_number_restraints 0
_refine_ls_restrained_S_all 1.041
_refine_ls_R_factor_all 0.0501
_refine_ls_R_factor_gt 0.0380
_refine_ls_shift/su_max 0.001
_refine_ls_shift/su_mean 0.000
_refine_ls_structure_factor_coef Fsqd
_refine_ls_weighting_details 'w=1/[\s^2^(Fo^2^)+(0.0600P)^2^+0.9000P] where P=(Fo^2^+2Fc^2^)/3'
_refine_ls_weighting_scheme calc
_refine_ls_wR_factor_gt 0.0998
_refine_ls_wR_factor_ref 0.1082
_reflns_Friedel_coverage 0.000
_reflns_number_gt 13309
_reflns_number_total 16067
_reflns_threshold_expression 'I > 2\s(I)'
_cod_data_source_file d1sc04334j2.cif
_cod_data_source_block 2a
_cod_original_sg_symbol_H-M 'P 21/n'
_cod_database_code 1564734
_shelx_shelxl_version_number 2017/1
_shelx_space_group_comment
;
The symmetry employed for this shelxl refinement is uniquely defined
by the following loop, which should always be used as a source of
symmetry information in preference to the above space-group names.
They are only intended as comments.
;
_shelx_estimated_absorpt_t_min 0.901
_shelx_estimated_absorpt_t_max 0.948

loop_
_space_group_symop_operation_xyz
'x, y, z'
'-x+1/2, y+1/2, -z+1/2'
'-x, -y, -z'
'x-1/2, -y-1/2, z-1/2'

loop_
_atom_site_label
_atom_site_type_symbol
_atom_site_fract_x
_atom_site_fract_y
_atom_site_fract_z
_atom_site_U_iso_or_equiv
_atom_site_adp_type
_atom_site_occupancy
_atom_site_site_symmetry_order
_atom_site_calc_flag
_atom_site_refinement_flags_posn
_atom_site_refinement_flags_adp
_atom_site_refinement_flags_occupancy
_atom_site_disorder_assembly
_atom_site_disorder_group
Ti1 Ti 0.04092(2) 0.46434(2) 0.19554(2) 0.01051(4) Uani 1 1 d . . . . .
N1 N -0.06389(5) 0.36369(6) 0.22358(3) 0.01428(12) Uani 1 1 d . . . . .
C1 C 0.05029(5) 0.66786(7) 0.15666(4) 0.01298(13) Uani 1 1 d . . . . .
C2 C 0.05661(6) 0.67128(7) 0.22111(4) 0.01544(14) Uani 1 1 d . . . . .
H2 H 0.107580 0.698712 0.244241 0.019 Uiso 1 1 calc R U . . .
C3 C -0.02527(6) 0.62724(8) 0.24520(4) 0.01811(15) Uani 1 1 d . . . . .
H3 H -0.038112 0.617233 0.287015 0.022 Uiso 1 1 calc R U . . .
C4 C -0.08444(6) 0.60084(8) 0.19592(4) 0.01885(15) Uani 1 1 d . . . . .
H4 H -0.144929 0.571872 0.198730 0.023 Uiso 1 1 calc R U . . .
C5 C -0.03830(6) 0.62488(8) 0.14189(4) 0.01672(14) Uani 1 1 d . . . . .
H5 H -0.062440 0.614130 0.101972 0.020 Uiso 1 1 calc R U . . .
C6 C 0.12238(5) 0.70590(7) 0.11250(3) 0.01246(12) Uani 1 1 d . . . . .
H6 H 0.168528 0.641048 0.110659 0.015 Uiso 1 1 calc R U . . .
C7 C 0.08430(6) 0.72508(7) 0.04742(4) 0.01410(13) Uani 1 1 d . . . . .
H7 H 0.050712 0.652629 0.033778 0.017 Uiso 1 1 calc R U . . .
C8 C 0.16344(6) 0.74892(8) 0.00428(4) 0.01751(15) Uani 1 1 d . . . . .
H8A H 0.205101 0.680119 0.004220 0.021 Uiso 1 1 calc R U . . .
H8B H 0.139365 0.760349 -0.037581 0.021 Uiso 1 1 calc R U . . .
C9 C 0.21572(6) 0.85982(8) 0.02487(4) 0.01873(15) Uani 1 1 d . . . . .
H9 H 0.267660 0.874388 -0.002905 0.022 Uiso 1 1 calc R U . . .
C10 C 0.25205(6) 0.84149(8) 0.08987(4) 0.01927(15) Uani 1 1 d . . . . .
H10A H 0.286413 0.912415 0.103266 0.023 Uiso 1 1 calc R U . . .
H10B H 0.294091 0.773090 0.091005 0.023 Uiso 1 1 calc R U . . .
C11 C 0.17272(6) 0.81931(7) 0.13304(4) 0.01554(14) Uani 1 1 d . . . . .
H11 H 0.197132 0.808494 0.175353 0.019 Uiso 1 1 calc R U . . .
C12 C 0.01968(6) 0.83123(8) 0.04548(4) 0.01792(15) Uani 1 1 d . . . . .
H12A H -0.032213 0.816800 0.072591 0.022 Uiso 1 1 calc R U . . .
H12B H -0.004682 0.842136 0.003656 0.022 Uiso 1 1 calc R U . . .
C13 C 0.15085(7) 0.96644(8) 0.02339(5) 0.02311(18) Uani 1 1 d . . . . .
H13A H 0.127570 0.979278 -0.018555 0.028 Uiso 1 1 calc R U . . .
H13B H 0.183957 1.038480 0.036595 0.028 Uiso 1 1 calc R U . . .
C14 C 0.10735(7) 0.92507(8) 0.13125(4) 0.02081(16) Uani 1 1 d . . . . .
H14A H 0.139662 0.997175 0.145218 0.025 Uiso 1 1 calc R U . . .
H14B H 0.055981 0.910535 0.158786 0.025 Uiso 1 1 calc R U . . .
C15 C 0.07089(7) 0.94308(8) 0.06593(4) 0.02113(16) Uani 1 1 d . . . . .
H15 H 0.028363 1.012117 0.064782 0.025 Uiso 1 1 calc R U . . .
C16 C 0.20536(5) 0.41000(7) 0.17300(4) 0.01302(13) Uani 1 1 d . . . . .
C17 C 0.16692(6) 0.30828(7) 0.20090(4) 0.01527(13) Uani 1 1 d . . . . .
H17 H 0.161047 0.232500 0.182661 0.018 Uiso 1 1 calc R U . . .
C18 C 0.13907(6) 0.33800(8) 0.25975(4) 0.01628(14) Uani 1 1 d . . . . .
H18 H 0.111103 0.286341 0.287864 0.020 Uiso 1 1 calc R U . . .
C19 C 0.16019(6) 0.45861(8) 0.26957(4) 0.01568(14) Uani 1 1 d . . . . .
H19 H 0.148108 0.502816 0.305208 0.019 Uiso 1 1 calc R U . . .
C20 C 0.20258(5) 0.50156(7) 0.21669(4) 0.01381(13) Uani 1 1 d . . . . .
H20 H 0.225467 0.579356 0.211400 0.017 Uiso 1 1 calc R U . . .
C21 C 0.24834(5) 0.41899(7) 0.11134(3) 0.01207(12) Uani 1 1 d . . . . .
H21 H 0.205823 0.465322 0.084536 0.014 Uiso 1 1 calc R U . . .
C22 C 0.33976(6) 0.48709(7) 0.11469(4) 0.01530(14) Uani 1 1 d . . . . .
H22 H 0.330478 0.564503 0.135609 0.018 Uiso 1 1 calc R U . . .
C23 C 0.37323(6) 0.50930(8) 0.05009(4) 0.01770(15) Uani 1 1 d . . . . .
H23A H 0.327822 0.557250 0.027254 0.021 Uiso 1 1 calc R U . . .
H23B H 0.431223 0.553885 0.051843 0.021 Uiso 1 1 calc R U . . .
C24 C 0.38758(6) 0.39126(8) 0.01754(4) 0.01818(15) Uani 1 1 d . . . . .
H24 H 0.408614 0.406235 -0.024703 0.022 Uiso 1 1 calc R U . . .
C25 C 0.29758(6) 0.32209(8) 0.01522(4) 0.01841(15) Uani 1 1 d . . . . .
H25A H 0.306568 0.245917 -0.005977 0.022 Uiso 1 1 calc R U . . .
H25B H 0.250962 0.367923 -0.007702 0.022 Uiso 1 1 calc R U . . .
C26 C 0.26473(6) 0.29903(7) 0.08016(4) 0.01609(14) Uani 1 1 d . . . . .
H26 H 0.206459 0.253320 0.078349 0.019 Uiso 1 1 calc R U . . .
C27 C 0.41127(6) 0.41450(9) 0.15006(4) 0.01960(16) Uani 1 1 d . . . . .
H27A H 0.469020 0.459432 0.153091 0.024 Uiso 1 1 calc R U . . .
H27B H 0.389859 0.399343 0.191714 0.024 Uiso 1 1 calc R U . . .
C28 C 0.45998(6) 0.31953(9) 0.05261(4) 0.02172(17) Uani 1 1 d . . . . .
H28A H 0.518192 0.363652 0.053946 0.026 Uiso 1 1 calc R U . . .
H28B H 0.470359 0.243272 0.031793 0.026 Uiso 1 1 calc R U . . .
C29 C 0.33751(6) 0.22689(8) 0.11471(4) 0.02020(16) Uani 1 1 d . . . . .
H29A H 0.347149 0.150501 0.093844 0.024 Uiso 1 1 calc R U . . .
H29B H 0.316794 0.210204 0.156370 0.024 Uiso 1 1 calc R U . . .
C30 C 0.42750(6) 0.29688(9) 0.11755(4) 0.02141(17) Uani 1 1 d . . . . .
H30 H 0.474604 0.250211 0.140479 0.026 Uiso 1 1 calc R U . . .
C31 C -0.14343(5) 0.37119(7) 0.25983(4) 0.01504(13) Uani 1 1 d . . . . .
C32 C -0.13710(6) 0.38696(8) 0.32346(4) 0.01693(14) Uani 1 1 d . . . . .
C33 C -0.21734(7) 0.39144(9) 0.35675(4) 0.02167(17) Uani 1 1 d . . . . .
H33 H -0.213551 0.401689 0.399531 0.026 Uiso 1 1 calc R U . . .
C34 C -0.30225(6) 0.38126(9) 0.32868(5) 0.02263(17) Uani 1 1 d . . . . .
H34 H -0.355904 0.382473 0.352137 0.027 Uiso 1 1 calc R U . . .
C35 C -0.30816(6) 0.36931(9) 0.26609(5) 0.02100(16) Uani 1 1 d . . . . .
H35 H -0.366426 0.363544 0.246890 0.025 Uiso 1 1 calc R U . . .
C36 C -0.23016(6) 0.36555(8) 0.23058(4) 0.01788(15) Uani 1 1 d . . . . .
C37 C -0.04624(6) 0.39148(9) 0.35735(4) 0.01938(16) Uani 1 1 d . . . . .
H37 H 0.001434 0.414074 0.327641 0.023 Uiso 1 1 calc R U . . .
C38 C -0.04344(8) 0.48212(11) 0.40922(5) 0.0283(2) Uani 1 1 d . . . . .
H38A H -0.063384 0.559320 0.393796 0.042 Uiso 1 1 calc R U . . .
H38B H 0.018906 0.488434 0.425493 0.042 Uiso 1 1 calc R U . . .
H38C H -0.084066 0.456460 0.441495 0.042 Uiso 1 1 calc R U . . .
C39 C -0.02221(7) 0.26860(10) 0.38225(5) 0.0279(2) Uani 1 1 d . . . . .
H39A H -0.069219 0.243082 0.410433 0.042 Uiso 1 1 calc R U . . .
H39B H 0.036793 0.271924 0.403665 0.042 Uiso 1 1 calc R U . . .
H39C H -0.018856 0.212250 0.348565 0.042 Uiso 1 1 calc R U . . .
C40 C -0.24207(6) 0.35676(10) 0.16182(4) 0.02322(18) Uani 1 1 d . . . . .
H40 H -0.180559 0.363951 0.143421 0.028 Uiso 1 1 calc R U . . .
C41 C -0.30235(8) 0.45707(14) 0.13611(6) 0.0364(3) Uani 1 1 d . . . . .
H41A H -0.364422 0.448254 0.151073 0.055 Uiso 1 1 calc R U . . .
H41B H -0.303388 0.453242 0.091650 0.055 Uiso 1 1 calc R U . . .
H41C H -0.277562 0.533517 0.149256 0.055 Uiso 1 1 calc R U . . .
C42 C -0.28193(9) 0.23688(14) 0.14333(6) 0.0401(3) Uani 1 1 d . . . . .
H42A H -0.241478 0.173641 0.157865 0.060 Uiso 1 1 calc R U . . .
H42B H -0.287802 0.232816 0.098989 0.060 Uiso 1 1 calc R U . . .
H42C H -0.342059 0.227356 0.161304 0.060 Uiso 1 1 calc R U . . .
C43 C 0.01212(6) 0.38185(8) 0.10762(4) 0.01785(15) Uani 1 1 d . . . . .
H43A H 0.0538(10) 0.3828(13) 0.0728(7) 0.025(3) Uiso 1 1 d . . . . .
H43B H -0.0457(10) 0.4235(13) 0.0961(7) 0.027(4) Uiso 1 1 d . . . . .
C44 C -0.00085(6) 0.26948(8) 0.13854(4) 0.01876(15) Uani 1 1 d . . . . .
H44 H 0.0291(10) 0.1987(14) 0.1257(7) 0.028(4) Uiso 1 1 d . . . . .
C45 C -0.04576(6) 0.25971(8) 0.19286(4) 0.01782(15) Uani 1 1 d . . . . .
C46 C -0.06309(8) 0.14131(9) 0.22173(6) 0.0294(2) Uani 1 1 d . . . . .
H46A H -0.015815 0.125410 0.252621 0.044 Uiso 1 1 calc R U . . .
H46B H -0.061841 0.079502 0.190577 0.044 Uiso 1 1 calc R U . . .
H46C H -0.122880 0.141974 0.240787 0.044 Uiso 1 1 calc R U . . .

loop_
_atom_site_aniso_label
_atom_site_aniso_U_11
_atom_site_aniso_U_22
_atom_site_aniso_U_33
_atom_site_aniso_U_23
_atom_site_aniso_U_13
_atom_site_aniso_U_12
Ti1 0.01037(6) 0.01212(6) 0.00904(6) 0.00126(4) 0.00058(4) 0.00030(4)
N1 0.0131(3) 0.0151(3) 0.0147(3) -0.0007(2) 0.0029(2) -0.0014(2)
C1 0.0141(3) 0.0125(3) 0.0124(3) 0.0025(2) -0.0004(2) 0.0007(2)
C2 0.0207(4) 0.0133(3) 0.0123(3) 0.0001(2) 0.0011(3) 0.0009(3)
C3 0.0225(4) 0.0152(3) 0.0168(4) 0.0017(3) 0.0069(3) 0.0035(3)
C4 0.0145(3) 0.0177(3) 0.0245(4) 0.0067(3) 0.0041(3) 0.0035(3)
C5 0.0137(3) 0.0178(3) 0.0185(4) 0.0058(3) -0.0020(3) 0.0009(3)
C6 0.0140(3) 0.0124(3) 0.0110(3) 0.0017(2) -0.0012(2) 0.0003(2)
C7 0.0163(3) 0.0157(3) 0.0102(3) 0.0002(2) -0.0015(2) -0.0008(2)
C8 0.0199(4) 0.0210(4) 0.0116(3) -0.0005(3) 0.0011(3) -0.0016(3)
C9 0.0208(4) 0.0209(4) 0.0145(3) 0.0033(3) 0.0003(3) -0.0043(3)
C10 0.0186(4) 0.0226(4) 0.0165(4) 0.0031(3) -0.0022(3) -0.0062(3)
C11 0.0185(3) 0.0164(3) 0.0115(3) 0.0008(3) -0.0028(3) -0.0039(3)
C12 0.0182(3) 0.0200(4) 0.0154(3) 0.0058(3) -0.0026(3) 0.0027(3)
C13 0.0312(5) 0.0176(4) 0.0205(4) 0.0073(3) -0.0007(3) -0.0024(3)
C14 0.0302(4) 0.0138(3) 0.0184(4) -0.0021(3) 0.0013(3) -0.0007(3)
C15 0.0279(4) 0.0139(3) 0.0216(4) 0.0046(3) 0.0002(3) 0.0040(3)
C16 0.0120(3) 0.0148(3) 0.0122(3) 0.0010(2) 0.0003(2) 0.0005(2)
C17 0.0144(3) 0.0151(3) 0.0163(3) 0.0025(3) 0.0005(3) 0.0008(2)
C18 0.0154(3) 0.0196(3) 0.0139(3) 0.0056(3) 0.0003(3) 0.0026(3)
C19 0.0152(3) 0.0215(4) 0.0103(3) 0.0016(3) -0.0008(2) 0.0014(3)
C20 0.0131(3) 0.0165(3) 0.0118(3) 0.0000(2) -0.0010(2) -0.0007(2)
C21 0.0120(3) 0.0133(3) 0.0110(3) 0.0002(2) 0.0008(2) 0.0008(2)
C22 0.0148(3) 0.0168(3) 0.0143(3) -0.0006(3) 0.0022(3) -0.0016(3)
C23 0.0179(3) 0.0188(4) 0.0166(4) 0.0016(3) 0.0052(3) 0.0000(3)
C24 0.0180(3) 0.0217(4) 0.0150(3) 0.0004(3) 0.0046(3) 0.0031(3)
C25 0.0204(4) 0.0216(4) 0.0133(3) -0.0035(3) 0.0015(3) 0.0012(3)
C26 0.0175(3) 0.0158(3) 0.0149(3) -0.0018(3) 0.0016(3) 0.0000(3)
C27 0.0135(3) 0.0298(4) 0.0155(4) 0.0002(3) -0.0010(3) 0.0008(3)
C28 0.0177(4) 0.0272(4) 0.0205(4) 0.0014(3) 0.0050(3) 0.0068(3)
C29 0.0233(4) 0.0165(3) 0.0209(4) 0.0034(3) 0.0048(3) 0.0062(3)
C30 0.0170(4) 0.0275(4) 0.0198(4) 0.0043(3) 0.0015(3) 0.0082(3)
C31 0.0139(3) 0.0152(3) 0.0162(3) 0.0018(3) 0.0041(3) -0.0012(2)
C32 0.0171(3) 0.0184(3) 0.0154(3) 0.0040(3) 0.0044(3) -0.0004(3)
C33 0.0212(4) 0.0264(4) 0.0176(4) 0.0044(3) 0.0074(3) 0.0003(3)
C34 0.0183(4) 0.0255(4) 0.0244(4) 0.0025(3) 0.0094(3) -0.0004(3)
C35 0.0143(3) 0.0244(4) 0.0244(4) 0.0003(3) 0.0056(3) -0.0023(3)
C36 0.0144(3) 0.0202(4) 0.0192(4) 0.0001(3) 0.0038(3) -0.0029(3)
C37 0.0196(4) 0.0246(4) 0.0140(3) 0.0059(3) 0.0024(3) -0.0002(3)
C38 0.0308(5) 0.0359(5) 0.0180(4) -0.0004(4) -0.0005(4) -0.0030(4)
C39 0.0267(5) 0.0301(5) 0.0269(5) 0.0125(4) 0.0018(4) 0.0039(4)
C40 0.0148(3) 0.0357(5) 0.0193(4) -0.0038(4) 0.0016(3) -0.0051(3)
C41 0.0232(5) 0.0608(8) 0.0249(5) 0.0029(5) -0.0059(4) 0.0048(5)
C42 0.0354(6) 0.0522(8) 0.0331(6) -0.0185(5) 0.0105(5) -0.0207(5)
C43 0.0158(3) 0.0248(4) 0.0130(3) -0.0033(3) 0.0002(3) -0.0004(3)
C44 0.0169(3) 0.0203(4) 0.0190(4) -0.0068(3) 0.0004(3) -0.0012(3)
C45 0.0160(3) 0.0161(3) 0.0215(4) -0.0028(3) 0.0020(3) -0.0022(3)
C46 0.0337(5) 0.0163(4) 0.0387(6) -0.0007(4) 0.0110(4) -0.0035(4)

loop_
_atom_type_symbol
_atom_type_description
_atom_type_scat_dispersion_real
_atom_type_scat_dispersion_imag
_atom_type_scat_source
C C 0.0033 0.0016 'International Tables Vol C Tables 4.2.6.8 and 6.1.1.4'
H H 0.0000 0.0000 'International Tables Vol C Tables 4.2.6.8 and 6.1.1.4'
N N 0.0061 0.0033 'International Tables Vol C Tables 4.2.6.8 and 6.1.1.4'
Ti Ti 0.2776 0.4457 'International Tables Vol C Tables 4.2.6.8 and 6.1.1.4'

loop_
_geom_angle_atom_site_label_1
_geom_angle_atom_site_label_2
_geom_angle_atom_site_label_3
_geom_angle
_geom_angle_site_symmetry_1
_geom_angle_site_symmetry_3
_geom_angle_publ_flag
N1 Ti1 C43 83.89(3) . . ?
N1 Ti1 C3 88.63(3) . . ?
C43 Ti1 C3 132.01(3) . . ?
N1 Ti1 C19 109.38(3) . . ?
C43 Ti1 C19 136.60(3) . . ?
C3 Ti1 C19 90.46(3) . . ?
N1 Ti1 C4 76.89(3) . . ?
C43 Ti1 C4 98.12(3) . . ?
C3 Ti1 C4 34.42(3) . . ?
C19 Ti1 C4 124.85(3) . . ?
N1 Ti1 C2 122.99(3) . . ?
C43 Ti1 C2 129.52(3) . . ?
C3 Ti1 C2 34.39(3) . . ?
C19 Ti1 C2 78.47(3) . . ?
C4 Ti1 C2 56.42(3) . . ?
N1 Ti1 C20 141.31(3) . . ?
C43 Ti1 C20 114.47(3) . . ?
C3 Ti1 C20 100.57(3) . . ?
C19 Ti1 C20 34.12(3) . . ?
C4 Ti1 C20 129.00(3) . . ?
C2 Ti1 C20 72.60(3) . . ?
N1 Ti1 C5 101.97(3) . . ?
C43 Ti1 C5 78.83(3) . . ?
C3 Ti1 C5 56.55(3) . . ?
C19 Ti1 C5 133.65(3) . . ?
C4 Ti1 C5 33.68(3) . . ?
C2 Ti1 C5 55.73(3) . . ?
C20 Ti1 C5 114.53(3) . . ?
N1 Ti1 C18 86.49(3) . . ?
C43 Ti1 C18 111.34(3) . . ?
C3 Ti1 C18 115.41(3) . . ?
C19 Ti1 C18 34.00(3) . . ?
C4 Ti1 C18 144.36(3) . . ?
C2 Ti1 C18 112.10(3) . . ?
C20 Ti1 C18 55.52(3) . . ?
C5 Ti1 C18 167.65(3) . . ?
N1 Ti1 C1 132.94(3) . . ?
C43 Ti1 C1 95.88(3) . . ?
C3 Ti1 C1 57.12(3) . . ?
C19 Ti1 C1 102.68(3) . . ?
C4 Ti1 C1 56.47(3) . . ?
C2 Ti1 C1 33.86(3) . . ?
C20 Ti1 C1 81.10(3) . . ?
C5 Ti1 C1 33.65(3) . . ?
C18 Ti1 C1 135.06(3) . . ?
N1 Ti1 C16 130.79(3) . . ?
C43 Ti1 C16 83.89(3) . . ?
C3 Ti1 C16 132.66(3) . . ?
C19 Ti1 C16 55.73(3) . . ?
C4 Ti1 C16 152.14(3) . . ?
C2 Ti1 C16 101.07(3) . . ?
C20 Ti1 C16 32.81(3) . . ?
C5 Ti1 C16 121.90(3) . . ?
C18 Ti1 C16 54.85(3) . . ?
C1 Ti1 C16 95.67(3) . . ?
N1 Ti1 C17 98.71(3) . . ?
C43 Ti1 C17 82.80(3) . . ?
C3 Ti1 C17 145.13(3) . . ?
C19 Ti1 C17 54.89(3) . . ?
C4 Ti1 C17 175.33(3) . . ?
C2 Ti1 C17 126.25(3) . . ?
C20 Ti1 C17 53.96(3) . . ?
C5 Ti1 C17 150.56(3) . . ?
C18 Ti1 C17 32.48(3) . . ?
C1 Ti1 C17 128.07(3) . . ?
C16 Ti1 C17 32.41(3) . . ?
C45 N1 C31 119.30(7) . . ?
C45 N1 Ti1 100.09(5) . . ?
C31 N1 Ti1 140.55(6) . . ?
C5 C1 C2 106.33(7) . . ?
C5 C1 C6 126.76(7) . . ?
C2 C1 C6 126.89(7) . . ?
C5 C1 Ti1 72.72(5) . . ?
C2 C1 Ti1 71.41(4) . . ?
C6 C1 Ti1 122.26(5) . . ?
C3 C2 C1 108.92(8) . . ?
C3 C2 Ti1 70.61(5) . . ?
C1 C2 Ti1 74.74(5) . . ?
C3 C2 H2 125.5 . . ?
C1 C2 H2 125.5 . . ?
Ti1 C2 H2 120.8 . . ?
C4 C3 C2 107.60(8) . . ?
C4 C3 Ti1 74.42(5) . . ?
C2 C3 Ti1 75.00(5) . . ?
C4 C3 H3 126.2 . . ?
C2 C3 H3 126.2 . . ?
Ti1 C3 H3 116.5 . . ?
C5 C4 C3 108.10(8) . . ?
C5 C4 Ti1 74.96(5) . . ?
C3 C4 Ti1 71.16(5) . . ?
C5 C4 H4 125.9 . . ?
C3 C4 H4 125.9 . . ?
Ti1 C4 H4 119.7 . . ?
C4 C5 C1 108.99(8) . . ?
C4 C5 Ti1 71.36(5) . . ?
C1 C5 Ti1 73.63(4) . . ?
C4 C5 H5 125.5 . . ?
C1 C5 H5 125.5 . . ?
Ti1 C5 H5 121.2 . . ?
C1 C6 C11 112.63(7) . . ?
C1 C6 C7 112.99(6) . . ?
C11 C6 C7 108.59(6) . . ?
C1 C6 H6 107.5 . . ?
C11 C6 H6 107.5 . . ?
C7 C6 H6 107.5 . . ?
C12 C7 C8 108.67(7) . . ?
C12 C7 C6 110.50(7) . . ?
C8 C7 C6 109.43(7) . . ?
C12 C7 H7 109.4 . . ?
C8 C7 H7 109.4 . . ?
C6 C7 H7 109.4 . . ?
C9 C8 C7 109.89(7) . . ?
C9 C8 H8A 109.7 . . ?
C7 C8 H8A 109.7 . . ?
C9 C8 H8B 109.7 . . ?
C7 C8 H8B 109.7 . . ?
H8A C8 H8B 108.2 . . ?
C10 C9 C8 109.23(7) . . ?
C10 C9 C13 109.35(8) . . ?
C8 C9 C13 109.17(8) . . ?
C10 C9 H9 109.7 . . ?
C8 C9 H9 109.7 . . ?
C13 C9 H9 109.7 . . ?
C9 C10 C11 110.15(7) . . ?
C9 C10 H10A 109.6 . . ?
C11 C10 H10A 109.6 . . ?
C9 C10 H10B 109.6 . . ?
C11 C10 H10B 109.6 . . ?
H10A C10 H10B 108.1 . . ?
C14 C11 C10 109.73(7) . . ?
C14 C11 C6 110.13(7) . . ?
C10 C11 C6 108.57(7) . . ?
C14 C11 H11 109.5 . . ?
C10 C11 H11 109.5 . . ?
C6 C11 H11 109.5 . . ?
C7 C12 C15 109.76(7) . . ?
C7 C12 H12A 109.7 . . ?
C15 C12 H12A 109.7 . . ?
C7 C12 H12B 109.7 . . ?
C15 C12 H12B 109.7 . . ?
H12A C12 H12B 108.2 . . ?
C9 C13 C15 109.38(7) . . ?
C9 C13 H13A 109.8 . . ?
C15 C13 H13A 109.8 . . ?
C9 C13 H13B 109.8 . . ?
C15 C13 H13B 109.8 . . ?
H13A C13 H13B 108.2 . . ?
C11 C14 C15 109.54(7) . . ?
C11 C14 H14A 109.8 . . ?
C15 C14 H14A 109.8 . . ?
C11 C14 H14B 109.8 . . ?
C15 C14 H14B 109.8 . . ?
H14A C14 H14B 108.2 . . ?
C12 C15 C13 109.77(8) . . ?
C12 C15 C14 108.99(7) . . ?
C13 C15 C14 109.59(8) . . ?
C12 C15 H15 109.5 . . ?
C13 C15 H15 109.5 . . ?
C14 C15 H15 109.5 . . ?
C20 C16 C17 106.33(7) . . ?
C20 C16 C21 125.42(7) . . ?
C17 C16 C21 128.07(7) . . ?
C20 C16 Ti1 69.65(4) . . ?
C17 C16 Ti1 74.15(5) . . ?
C21 C16 Ti1 124.82(5) . . ?
C18 C17 C16 109.15(7) . . ?
C18 C17 Ti1 69.87(5) . . ?
C16 C17 Ti1 73.43(5) . . ?
C18 C17 H17 125.4 . . ?
C16 C17 H17 125.4 . . ?
Ti1 C17 H17 122.9 . . ?
C17 C18 C19 107.74(7) . . ?
C17 C18 Ti1 77.65(5) . . ?
C19 C18 Ti1 69.64(5) . . ?
C17 C18 H18 126.1 . . ?
C19 C18 H18 126.1 . . ?
Ti1 C18 H18 118.5 . . ?
C18 C19 C20 107.66(7) . . ?
C18 C19 Ti1 76.36(5) . . ?
C20 C19 Ti1 75.84(5) . . ?
C18 C19 H19 126.2 . . ?
C20 C19 H19 126.2 . . ?
Ti1 C19 H19 114.0 . . ?
C16 C20 C19 109.06(7) . . ?
C16 C20 Ti1 77.54(5) . . ?
C19 C20 Ti1 70.03(5) . . ?
C16 C20 H20 125.5 . . ?
C19 C20 H20 125.5 . . ?
Ti1 C20 H20 118.7 . . ?
C16 C21 C26 114.33(7) . . ?
C16 C21 C22 111.49(6) . . ?
C26 C21 C22 108.49(6) . . ?
C16 C21 H21 107.4 . . ?
C26 C21 H21 107.4 . . ?
C22 C21 H21 107.4 . . ?
C23 C22 C27 109.31(7) . . ?
C23 C22 C21 109.21(7) . . ?
C27 C22 C21 110.06(7) . . ?
C23 C22 H22 109.4 . . ?
C27 C22 H22 109.4 . . ?
C21 C22 H22 109.4 . . ?
C24 C23 C22 109.89(7) . . ?
C24 C23 H23A 109.7 . . ?
C22 C23 H23A 109.7 . . ?
C24 C23 H23B 109.7 . . ?
C22 C23 H23B 109.7 . . ?
H23A C23 H23B 108.2 . . ?
C23 C24 C28 108.97(8) . . ?
C23 C24 C25 109.52(7) . . ?
C28 C24 C25 109.60(8) . . ?
C23 C24 H24 109.6 . . ?
C28 C24 H24 109.6 . . ?
C25 C24 H24 109.6 . . ?
C24 C25 C26 109.82(7) . . ?
C24 C25 H25A 109.7 . . ?
C26 C25 H25A 109.7 . . ?
C24 C25 H25B 109.7 . . ?
C26 C25 H25B 109.7 . . ?
H25A C25 H25B 108.2 . . ?
C29 C26 C25 108.87(7) . . ?
C29 C26 C21 111.09(7) . . ?
C25 C26 C21 108.57(7) . . ?
C29 C26 H26 109.4 . . ?
C25 C26 H26 109.4 . . ?
C21 C26 H26 109.4 . . ?
C30 C27 C22 109.77(7) . . ?
C30 C27 H27A 109.7 . . ?
C22 C27 H27A 109.7 . . ?
C30 C27 H27B 109.7 . . ?
C22 C27 H27B 109.7 . . ?
H27A C27 H27B 108.2 . . ?
C24 C28 C30 109.43(7) . . ?
C24 C28 H28A 109.8 . . ?
C30 C28 H28A 109.8 . . ?
C24 C28 H28B 109.8 . . ?
C30 C28 H28B 109.8 . . ?
H28A C28 H28B 108.2 . . ?
C26 C29 C30 109.64(7) . . ?
C26 C29 H29A 109.7 . . ?
C30 C29 H29A 109.7 . . ?
C26 C29 H29B 109.7 . . ?
C30 C29 H29B 109.7 . . ?
H29A C29 H29B 108.2 . . ?
C27 C30 C28 110.09(8) . . ?
C27 C30 C29 108.96(7) . . ?
C28 C30 C29 109.14(8) . . ?
C27 C30 H30 109.5 . . ?
C28 C30 H30 109.5 . . ?
C29 C30 H30 109.5 . . ?
C32 C31 C36 119.90(7) . . ?
C32 C31 N1 121.40(7) . . ?
C36 C31 N1 118.68(8) . . ?
C33 C32 C31 118.84(8) . . ?
C33 C32 C37 118.82(8) . . ?
C31 C32 C37 122.23(7) . . ?
C34 C33 C32 121.48(9) . . ?
C34 C33 H33 119.3 . . ?
C32 C33 H33 119.3 . . ?
C35 C34 C33 119.43(8) . . ?
C35 C34 H34 120.3 . . ?
C33 C34 H34 120.3 . . ?
C34 C35 C36 121.42(9) . . ?
C34 C35 H35 119.3 . . ?
C36 C35 H35 119.3 . . ?
C35 C36 C31 118.84(8) . . ?
C35 C36 C40 118.45(8) . . ?
C31 C36 C40 122.71(8) . . ?
C32 C37 C39 109.88(8) . . ?
C32 C37 C38 113.58(8) . . ?
C39 C37 C38 109.66(8) . . ?
C32 C37 H37 107.8 . . ?
C39 C37 H37 107.8 . . ?
C38 C37 H37 107.8 . . ?
C37 C38 H38A 109.5 . . ?
C37 C38 H38B 109.5 . . ?
H38A C38 H38B 109.5 . . ?
C37 C38 H38C 109.5 . . ?
H38A C38 H38C 109.5 . . ?
H38B C38 H38C 109.5 . . ?
C37 C39 H39A 109.5 . . ?
C37 C39 H39B 109.5 . . ?
H39A C39 H39B 109.5 . . ?
C37 C39 H39C 109.5 . . ?
H39A C39 H39C 109.5 . . ?
H39B C39 H39C 109.5 . . ?
C36 C40 C42 111.03(9) . . ?
C36 C40 C41 111.84(9) . . ?
C42 C40 C41 109.91(10) . . ?
C36 C40 H40 108.0 . . ?
C42 C40 H40 108.0 . . ?
C41 C40 H40 108.0 . . ?
C40 C41 H41A 109.5 . . ?
C40 C41 H41B 109.5 . . ?
H41A C41 H41B 109.5 . . ?
C40 C41 H41C 109.5 . . ?
H41A C41 H41C 109.5 . . ?
H41B C41 H41C 109.5 . . ?
C40 C42 H42A 109.5 . . ?
C40 C42 H42B 109.5 . . ?
H42A C42 H42B 109.5 . . ?
C40 C42 H42C 109.5 . . ?
H42A C42 H42C 109.5 . . ?
H42B C42 H42C 109.5 . . ?
C44 C43 Ti1 89.04(5) . . ?
C44 C43 H43A 117.4(8) . . ?
Ti1 C43 H43A 124.7(8) . . ?
C44 C43 H43B 114.4(9) . . ?
Ti1 C43 H43B 100.0(9) . . ?
H43A C43 H43B 109.4(12) . . ?
C45 C44 C43 122.92(8) . . ?
C45 C44 Ti1 76.25(5) . . ?
C43 C44 Ti1 56.97(4) . . ?
C45 C44 H44 114.6(9) . . ?
C43 C44 H44 121.8(9) . . ?
Ti1 C44 H44 138.0(9) . . ?
C44 C45 N1 117.01(8) . . ?
C44 C45 C46 121.59(8) . . ?
N1 C45 C46 120.90(8) . . ?
C44 C45 Ti1 73.25(5) . . ?
N1 C45 Ti1 48.83(4) . . ?
C46 C45 Ti1 148.72(7) . . ?
C45 C46 H46A 109.5 . . ?
C45 C46 H46B 109.5 . . ?
H46A C46 H46B 109.5 . . ?
C45 C46 H46C 109.5 . . ?
H46A C46 H46C 109.5 . . ?
H46B C46 H46C 109.5 . . ?

loop_
_geom_bond_atom_site_label_1
_geom_bond_atom_site_label_2
_geom_bond_distance
_geom_bond_site_symmetry_2
_geom_bond_publ_flag
Ti1 N1 2.0201(7) . ?
Ti1 C43 2.1840(9) . ?
Ti1 C3 2.3611(9) . ?
Ti1 C19 2.3727(8) . ?
Ti1 C4 2.4031(9) . ?
Ti1 C2 2.4179(8) . ?
Ti1 C20 2.4478(8) . ?
Ti1 C5 2.4493(8) . ?
Ti1 C18 2.4594(8) . ?
Ti1 C1 2.4610(8) . ?
Ti1 C16 2.5493(8) . ?
Ti1 C17 2.5587(8) . ?
N1 C45 1.3851(11) . ?
N1 C31 1.4292(10) . ?
C1 C5 1.4213(11) . ?
C1 C2 1.4213(12) . ?
C1 C6 1.5129(11) . ?
C2 C3 1.4138(12) . ?
C2 H2 0.9500 . ?
C3 C4 1.4103(14) . ?
C3 H3 0.9500 . ?
C4 C5 1.4062(13) . ?
C4 H4 0.9500 . ?
C5 H5 0.9500 . ?
C6 C11 1.5444(11) . ?
C6 C7 1.5446(11) . ?
C6 H6 1.0000 . ?
C7 C12 1.5307(12) . ?
C7 C8 1.5380(12) . ?
C7 H7 1.0000 . ?
C8 C9 1.5352(13) . ?
C8 H8A 0.9900 . ?
C8 H8B 0.9900 . ?
C9 C10 1.5329(13) . ?
C9 C13 1.5370(14) . ?
C9 H9 1.0000 . ?
C10 C11 1.5374(13) . ?
C10 H10A 0.9900 . ?
C10 H10B 0.9900 . ?
C11 C14 1.5341(13) . ?
C11 H11 1.0000 . ?
C12 C15 1.5353(14) . ?
C12 H12A 0.9900 . ?
C12 H12B 0.9900 . ?
C13 C15 1.5382(14) . ?
C13 H13A 0.9900 . ?
C13 H13B 0.9900 . ?
C14 C15 1.5397(14) . ?
C14 H14A 0.9900 . ?
C14 H14B 0.9900 . ?
C15 H15 1.0000 . ?
C16 C20 1.4148(11) . ?
C16 C17 1.4257(11) . ?
C16 C21 1.5112(11) . ?
C17 C18 1.4067(12) . ?
C17 H17 0.9500 . ?
C18 C19 1.4150(13) . ?
C18 H18 0.9500 . ?
C19 C20 1.4162(12) . ?
C19 H19 0.9500 . ?
C20 H20 0.9500 . ?
C21 C26 1.5417(11) . ?
C21 C22 1.5486(11) . ?
C21 H21 1.0000 . ?
C22 C23 1.5341(12) . ?
C22 C27 1.5346(12) . ?
C22 H22 1.0000 . ?
C23 C24 1.5319(13) . ?
C23 H23A 0.9900 . ?
C23 H23B 0.9900 . ?
C24 C28 1.5350(13) . ?
C24 C25 1.5362(13) . ?
C24 H24 1.0000 . ?
C25 C26 1.5397(12) . ?
C25 H25A 0.9900 . ?
C25 H25B 0.9900 . ?
C26 C29 1.5359(13) . ?
C26 H26 1.0000 . ?
C27 C30 1.5317(14) . ?
C27 H27A 0.9900 . ?
C27 H27B 0.9900 . ?
C28 C30 1.5371(13) . ?
C28 H28A 0.9900 . ?
C28 H28B 0.9900 . ?
C29 C30 1.5409(14) . ?
C29 H29A 0.9900 . ?
C29 H29B 0.9900 . ?
C30 H30 1.0000 . ?
C31 C32 1.4141(12) . ?
C31 C36 1.4185(12) . ?
C32 C33 1.3999(12) . ?
C32 C37 1.5183(13) . ?
C33 C34 1.3868(14) . ?
C33 H33 0.9500 . ?
C34 C35 1.3863(14) . ?
C34 H34 0.9500 . ?
C35 C36 1.3991(12) . ?
C35 H35 0.9500 . ?
C36 C40 1.5246(14) . ?
C37 C39 1.5331(14) . ?
C37 C38 1.5351(15) . ?
C37 H37 1.0000 . ?
C38 H38A 0.9800 . ?
C38 H38B 0.9800 . ?
C38 H38C 0.9800 . ?
C39 H39A 0.9800 . ?
C39 H39B 0.9800 . ?
C39 H39C 0.9800 . ?
C40 C42 1.5294(16) . ?
C40 C41 1.5407(17) . ?
C40 H40 1.0000 . ?
C41 H41A 0.9800 . ?
C41 H41B 0.9800 . ?
C41 H41C 0.9800 . ?
C42 H42A 0.9800 . ?
C42 H42B 0.9800 . ?
C42 H42C 0.9800 . ?
C43 C44 1.4561(14) . ?
C43 H43A 0.990(15) . ?
C43 H43B 1.000(15) . ?
C44 C45 1.3807(13) . ?
C44 H44 0.959(15) . ?
C45 C46 1.5063(14) . ?
C46 H46A 0.9800 . ?
C46 H46B 0.9800 . ?
C46 H46C 0.9800 . ?

loop_
_geom_torsion_atom_site_label_1
_geom_torsion_atom_site_label_2
_geom_torsion_atom_site_label_3
_geom_torsion_atom_site_label_4
_geom_torsion
_geom_torsion_site_symmetry_1
_geom_torsion_site_symmetry_2
_geom_torsion_site_symmetry_3
_geom_torsion_site_symmetry_4
_geom_torsion_publ_flag
C5 C1 C2 C3 2.06(9) . . . . ?
C6 C1 C2 C3 -179.64(7) . . . . ?
Ti1 C1 C2 C3 -62.78(6) . . . . ?
C5 C1 C2 Ti1 64.84(6) . . . . ?
C6 C1 C2 Ti1 -116.85(8) . . . . ?
C1 C2 C3 C4 -2.43(9) . . . . ?
Ti1 C2 C3 C4 -67.87(6) . . . . ?
C1 C2 C3 Ti1 65.44(6) . . . . ?
C2 C3 C4 C5 1.84(10) . . . . ?
Ti1 C3 C4 C5 -66.43(6) . . . . ?
C2 C3 C4 Ti1 68.26(6) . . . . ?
C3 C4 C5 C1 -0.57(10) . . . . ?
Ti1 C4 C5 C1 -64.49(6) . . . . ?
C3 C4 C5 Ti1 63.92(6) . . . . ?
C2 C1 C5 C4 -0.91(9) . . . . ?
C6 C1 C5 C4 -179.22(7) . . . . ?
Ti1 C1 C5 C4 63.04(6) . . . . ?
C2 C1 C5 Ti1 -63.95(5) . . . . ?
C6 C1 C5 Ti1 117.74(8) . . . . ?
C5 C1 C6 C11 138.34(8) . . . . ?
C2 C1 C6 C11 -39.63(11) . . . . ?
Ti1 C1 C6 C11 -129.76(6) . . . . ?
C5 C1 C6 C7 14.84(11) . . . . ?
C2 C1 C6 C7 -163.13(8) . . . . ?
Ti1 C1 C6 C7 106.74(7) . . . . ?
C1 C6 C7 C12 67.04(9) . . . . ?
C11 C6 C7 C12 -58.66(9) . . . . ?
C1 C6 C7 C8 -173.33(7) . . . . ?
C11 C6 C7 C8 60.97(8) . . . . ?
C12 C7 C8 C9 60.76(9) . . . . ?
C6 C7 C8 C9 -59.99(9) . . . . ?
C7 C8 C9 C10 58.92(9) . . . . ?
C7 C8 C9 C13 -60.61(9) . . . . ?
C8 C9 C10 C11 -59.89(10) . . . . ?
C13 C9 C10 C11 59.53(9) . . . . ?
C9 C10 C11 C14 -59.15(9) . . . . ?
C9 C10 C11 C6 61.26(9) . . . . ?
C1 C6 C11 C14 -66.98(9) . . . . ?
C7 C6 C11 C14 58.93(9) . . . . ?
C1 C6 C11 C10 172.86(7) . . . . ?
C7 C6 C11 C10 -61.23(8) . . . . ?
C8 C7 C12 C15 -60.20(9) . . . . ?
C6 C7 C12 C15 59.89(9) . . . . ?
C10 C9 C13 C15 -59.99(10) . . . . ?
C8 C9 C13 C15 59.47(10) . . . . ?
C10 C11 C14 C15 58.95(9) . . . . ?
C6 C11 C14 C15 -60.51(9) . . . . ?
C7 C12 C15 C13 60.04(9) . . . . ?
C7 C12 C15 C14 -59.99(10) . . . . ?
C9 C13 C15 C12 -59.36(10) . . . . ?
C9 C13 C15 C14 60.31(10) . . . . ?
C11 C14 C15 C12 60.35(10) . . . . ?
C11 C14 C15 C13 -59.79(9) . . . . ?
C20 C16 C17 C18 1.53(9) . . . . ?
C21 C16 C17 C18 176.79(7) . . . . ?
Ti1 C16 C17 C18 -61.09(6) . . . . ?
C20 C16 C17 Ti1 62.62(5) . . . . ?
C21 C16 C17 Ti1 -122.12(8) . . . . ?
C16 C17 C18 C19 -0.31(9) . . . . ?
Ti1 C17 C18 C19 -63.64(6) . . . . ?
C16 C17 C18 Ti1 63.33(6) . . . . ?
C17 C18 C19 C20 -1.03(9) . . . . ?
Ti1 C18 C19 C20 -70.04(6) . . . . ?
C17 C18 C19 Ti1 69.01(6) . . . . ?
C17 C16 C20 C19 -2.17(9) . . . . ?
C21 C16 C20 C19 -177.59(7) . . . . ?
Ti1 C16 C20 C19 63.49(6) . . . . ?
C17 C16 C20 Ti1 -65.66(6) . . . . ?
C21 C16 C20 Ti1 118.92(7) . . . . ?
C18 C19 C20 C16 2.01(9) . . . . ?
Ti1 C19 C20 C16 -68.38(6) . . . . ?
C18 C19 C20 Ti1 70.39(6) . . . . ?
C20 C16 C21 C26 164.38(7) . . . . ?
C17 C16 C21 C26 -10.04(11) . . . . ?
Ti1 C16 C21 C26 -107.07(7) . . . . ?
C20 C16 C21 C22 40.87(10) . . . . ?
C17 C16 C21 C22 -133.54(8) . . . . ?
Ti1 C16 C21 C22 129.43(6) . . . . ?
C16 C21 C22 C23 -171.81(7) . . . . ?
C26 C21 C22 C23 61.43(8) . . . . ?
C16 C21 C22 C27 68.19(9) . . . . ?
C26 C21 C22 C27 -58.58(9) . . . . ?
C27 C22 C23 C24 60.28(9) . . . . ?
C21 C22 C23 C24 -60.19(9) . . . . ?
C22 C23 C24 C28 -60.84(9) . . . . ?
C22 C23 C24 C25 59.05(9) . . . . ?
C23 C24 C25 C26 -59.64(9) . . . . ?
C28 C24 C25 C26 59.86(9) . . . . ?
C24 C25 C26 C29 -59.90(9) . . . . ?
C24 C25 C26 C21 61.16(9) . . . . ?
C16 C21 C26 C29 -67.09(9) . . . . ?
C22 C21 C26 C29 58.02(9) . . . . ?
C16 C21 C26 C25 173.23(7) . . . . ?
C22 C21 C26 C25 -61.67(8) . . . . ?
C23 C22 C27 C30 -58.94(9) . . . . ?
C21 C22 C27 C30 61.00(9) . . . . ?
C23 C24 C28 C30 60.01(10) . . . . ?
C25 C24 C28 C30 -59.82(10) . . . . ?
C25 C26 C29 C30 60.37(9) . . . . ?
C21 C26 C29 C30 -59.14(9) . . . . ?
C22 C27 C30 C28 58.88(9) . . . . ?
C22 C27 C30 C29 -60.79(9) . . . . ?
C24 C28 C30 C27 -59.43(10) . . . . ?
C24 C28 C30 C29 60.12(10) . . . . ?
C26 C29 C30 C27 59.52(10) . . . . ?
C26 C29 C30 C28 -60.74(9) . . . . ?
C45 N1 C31 C32 116.01(9) . . . . ?
Ti1 N1 C31 C32 -67.49(12) . . . . ?
C45 N1 C31 C36 -65.60(11) . . . . ?
Ti1 N1 C31 C36 110.90(10) . . . . ?
C36 C31 C32 C33 2.82(13) . . . . ?
N1 C31 C32 C33 -178.80(8) . . . . ?
C36 C31 C32 C37 178.90(8) . . . . ?
N1 C31 C32 C37 -2.73(13) . . . . ?
C31 C32 C33 C34 -0.26(14) . . . . ?
C37 C32 C33 C34 -176.47(9) . . . . ?
C32 C33 C34 C35 -1.62(15) . . . . ?
C33 C34 C35 C36 0.94(15) . . . . ?
C34 C35 C36 C31 1.60(14) . . . . ?
C34 C35 C36 C40 -177.81(9) . . . . ?
C32 C31 C36 C35 -3.47(13) . . . . ?
N1 C31 C36 C35 178.11(8) . . . . ?
C32 C31 C36 C40 175.91(9) . . . . ?
N1 C31 C36 C40 -2.51(13) . . . . ?
C33 C32 C37 C39 81.07(11) . . . . ?
C31 C32 C37 C39 -95.00(10) . . . . ?
C33 C32 C37 C38 -42.17(12) . . . . ?
C31 C32 C37 C38 141.75(9) . . . . ?
C35 C36 C40 C42 -67.91(12) . . . . ?
C31 C36 C40 C42 112.70(11) . . . . ?
C35 C36 C40 C41 55.26(12) . . . . ?
C31 C36 C40 C41 -124.12(10) . . . . ?
Ti1 C43 C44 C45 40.64(9) . . . . ?
C43 C44 C45 N1 -11.88(13) . . . . ?
Ti1 C44 C45 N1 22.33(7) . . . . ?
C43 C44 C45 C46 176.18(9) . . . . ?
Ti1 C44 C45 C46 -149.62(9) . . . . ?
C43 C44 C45 Ti1 -34.21(8) . . . . ?
C31 N1 C45 C44 148.83(8) . . . . ?
Ti1 N1 C45 C44 -28.91(9) . . . . ?
C31 N1 C45 C46 -39.16(12) . . . . ?
Ti1 N1 C45 C46 143.10(8) . . . . ?
C31 N1 C45 Ti1 177.74(9) . . . . ?
